data_4085747
loop_
_publ_author_name
'Zhou, Hongwei'
'Sun, Hongjian'
'Zhang, Shumiao'
'Li, Xiaoyan'

_publ_section_title
;
 Synthesis and Reactivity of a Hydrido CNC Pincer Cobalt(III) Complex and
 Its Application in Hydrosilylation of Aldehydes and Ketones
;
_journal_issue 8
_journal_name_full Organometallics
_journal_page_first 1479
_journal_paper_doi 10.1021/om5011929
_journal_volume 34
_journal_year 2015
_chemical_formula_sum 'C23 H29 Co I N P2'
_chemical_formula_weight 567.24
_chemical_name_systematic
; 
 ? 
;
_space_group_IT_number 147
_symmetry_cell_setting trigonal
_symmetry_space_group_name_Hall '-P 3'
_symmetry_space_group_name_H-M 'P -3'
_atom_sites_solution_hydrogens geom
_atom_sites_solution_primary direct
_atom_sites_solution_secondary difmap
_audit_creation_method SHELXL-97
_cell_angle_alpha 90.00
_cell_angle_beta 90.00
_cell_angle_gamma 120.00
_cell_formula_units_Z 6
_cell_length_a 22.537(3)
_cell_length_b 22.537(3)
_cell_length_c 8.829(2)
_cell_measurement_reflns_used 2257
_cell_measurement_temperature 273(2)
_cell_measurement_theta_max 19.41
_cell_measurement_theta_min 2.53
_cell_volume 3883.6(11)
_computing_cell_refinement 'Bruker SMART'
_computing_data_collection 'Bruker SMART'
_computing_data_reduction 'Bruker SAINT'
_computing_molecular_graphics 'Bruker SHELXTL'
_computing_publication_material 'Bruker SHELXTL'
_computing_structure_refinement 'Bruker SHELXTL'
_computing_structure_solution 'Bruker SHELXTL'
_diffrn_ambient_temperature 273(2)
_diffrn_measured_fraction_theta_full 0.987
_diffrn_measured_fraction_theta_max 0.987
_diffrn_measurement_device_type 'CCD area detector'
_diffrn_measurement_method 'phi and omega scans'
_diffrn_radiation_monochromator graphite
_diffrn_radiation_source 'fine-focus sealed tube'
_diffrn_radiation_type MoK\a
_diffrn_radiation_wavelength 0.71073
_diffrn_reflns_av_R_equivalents 0.0792
_diffrn_reflns_av_unetI/netI 0.0940
_diffrn_reflns_limit_h_max 14
_diffrn_reflns_limit_h_min -29
_diffrn_reflns_limit_k_max 29
_diffrn_reflns_limit_k_min -27
_diffrn_reflns_limit_l_max 11
_diffrn_reflns_limit_l_min -11
_diffrn_reflns_number 22811
_diffrn_reflns_theta_full 27.72
_diffrn_reflns_theta_max 27.72
_diffrn_reflns_theta_min 1.04
_exptl_absorpt_coefficient_mu 1.987
_exptl_absorpt_correction_type none
_exptl_crystal_colour purple-red
_exptl_crystal_density_diffrn 1.455
_exptl_crystal_description block
_exptl_crystal_F_000 1704
_exptl_crystal_size_max 0.22
_exptl_crystal_size_mid 0.20
_exptl_crystal_size_min 0.18
_platon_squeeze_details
;
;
_refine_diff_density_max 0.441
_refine_diff_density_min -0.434
_refine_diff_density_rms 0.084
_refine_ls_extinction_method none
_refine_ls_goodness_of_fit_ref 0.861
_refine_ls_hydrogen_treatment mixed
_refine_ls_matrix_type full
_refine_ls_number_parameters 253
_refine_ls_number_reflns 6025
_refine_ls_number_restraints 0
_refine_ls_restrained_S_all 0.861
_refine_ls_R_factor_all 0.1114
_refine_ls_R_factor_gt 0.0439
_refine_ls_shift/su_max 0.001
_refine_ls_shift/su_mean 0.000
_refine_ls_structure_factor_coef Fsqd
_refine_ls_weighting_details 'calc w=1/[\s^2^(Fo^2^)+(0.0510P)^2^+0.0000P] where P=(Fo^2^+2Fc^2^)/3'
_refine_ls_weighting_scheme calc
_refine_ls_wR_factor_gt 0.0991
_refine_ls_wR_factor_ref 0.1147
_reflns_number_gt 2911
_reflns_number_total 6025
_reflns_threshold_expression >2sigma(I)
_cod_data_source_file om5011929_si_002.cif
_cod_data_source_block complex-2
_cod_depositor_comments
;
The following automatic conversions were performed:

'_symmetry_cell_setting' value 'Trigonal' changed to 'trigonal'
according to
/usr/data/users/saulius/crontab/automatic-downloads/rss-feeds/ACS/lib/dictionaries/cif_core.dic
dictionary named 'cif_core.dic' version 2.4.2 from 2011-04-26.

Automatic conversion script
Id: cif_fix_values 3271 2015-04-21 07:52:19Z andrius 

 Adding full bibliography for 4085746--4085749.cif.
;
_cod_original_cell_volume 3883.5(12)
_cod_original_sg_symbol_H-M 'P-3   '
_cod_database_code 4085747

loop_
_symmetry_equiv_pos_as_xyz
'x, y, z'
'-y, x-y, z'
'-x+y, -x, z'
'-x, -y, -z'
'y, -x+y, -z'
'x-y, x, -z'

loop_
_atom_site_label
_atom_site_type_symbol
_atom_site_fract_x
_atom_site_fract_y
_atom_site_fract_z
_atom_site_U_iso_or_equiv
_atom_site_adp_type
_atom_site_occupancy
_atom_site_symmetry_multiplicity
_atom_site_calc_flag
_atom_site_refinement_flags
Co1 Co 0.93587(3) 0.62340(3) 0.75797(6) 0.04183(18) Uani 1 1 d .
I1 I 0.97823(2) 0.64956(2) 0.47658(4) 0.06826(16) Uani 1 1 d .
N1 N 0.90612(19) 0.6053(2) 0.9635(4) 0.0434(9) Uani 1 1 d .
P1 P 0.84639(7) 0.63362(8) 0.69113(15) 0.0557(4) Uani 1 1 d .
P2 P 1.02815(7) 0.61476(7) 0.80858(14) 0.0498(3) Uani 1 1 d .
C1 C 0.7875(3) 0.5728(3) 0.5536(6) 0.086(2) Uani 1 1 d .
H1A H 0.7514 0.5825 0.5337 0.129 Uiso 1 1 calc R
H1B H 0.7685 0.5271 0.5930 0.129 Uiso 1 1 calc R
H1C H 0.8117 0.5766 0.4612 0.129 Uiso 1 1 calc R
C2 C 0.7874(3) 0.6221(3) 0.8433(6) 0.0725(17) Uani 1 1 d .
H2A H 0.7505 0.6274 0.8042 0.109 Uiso 1 1 calc R
H2B H 0.8112 0.6557 0.9206 0.109 Uiso 1 1 calc R
H2C H 0.7692 0.5770 0.8855 0.109 Uiso 1 1 calc R
C3 C 0.8630(3) 0.7148(3) 0.6133(7) 0.092(2) Uani 1 1 d .
H3A H 0.8203 0.7125 0.5890 0.139 Uiso 1 1 calc R
H3B H 0.8902 0.7247 0.5232 0.139 Uiso 1 1 calc R
H3C H 0.8873 0.7505 0.6864 0.139 Uiso 1 1 calc R
C4 C 1.0353(3) 0.5488(3) 0.7076(6) 0.0766(18) Uani 1 1 d .
H4A H 1.0766 0.5495 0.7378 0.115 Uiso 1 1 calc R
H4B H 1.0366 0.5569 0.6007 0.115 Uiso 1 1 calc R
H4C H 0.9966 0.5048 0.7309 0.115 Uiso 1 1 calc R
C5 C 1.1118(3) 0.6908(3) 0.7795(7) 0.0829(19) Uani 1 1 d .
H5A H 1.1472 0.6806 0.8052 0.124 Uiso 1 1 calc R
H5B H 1.1159 0.7273 0.8428 0.124 Uiso 1 1 calc R
H5C H 1.1165 0.7046 0.6752 0.124 Uiso 1 1 calc R
C6 C 1.0352(2) 0.5964(3) 1.0055(5) 0.0588(14) Uani 1 1 d .
H6A H 1.0759 0.5935 1.0193 0.088 Uiso 1 1 calc R
H6B H 0.9958 0.5537 1.0335 0.088 Uiso 1 1 calc R
H6C H 1.0377 0.6325 1.0680 0.088 Uiso 1 1 calc R
C7 C 0.9845(3) 0.7190(3) 0.8320(6) 0.0525(13) Uani 1 1 d .
C8 C 1.0266(3) 0.7820(3) 0.7618(7) 0.0760(18) Uani 1 1 d .
H8A H 1.0353 0.7832 0.6585 0.091 Uiso 1 1 calc R
C9 C 1.0559(4) 0.8431(3) 0.8438(9) 0.097(2) Uani 1 1 d .
H9A H 1.0843 0.8842 0.7944 0.116 Uiso 1 1 calc R
C10 C 1.0436(4) 0.8439(4) 0.9953(9) 0.087(2) Uani 1 1 d .
H10A H 1.0637 0.8852 1.0477 0.105 Uiso 1 1 calc R
C11 C 1.0014(3) 0.7837(3) 1.0706(7) 0.0697(16) Uani 1 1 d .
H11A H 0.9923 0.7836 1.1733 0.084 Uiso 1 1 calc R
C12 C 0.9727(3) 0.7224(3) 0.9872(6) 0.0501(13) Uani 1 1 d .
C13 C 0.9284(2) 0.6577(3) 1.0542(5) 0.0525(13) Uani 1 1 d .
H13A H 0.9162 0.6530 1.1559 0.063 Uiso 1 1 calc R
C14 C 0.8619(2) 0.5355(3) 1.0036(5) 0.0461(12) Uani 1 1 d .
C15 C 0.8348(3) 0.5109(3) 1.1452(6) 0.0704(17) Uani 1 1 d .
H15A H 0.8439 0.5404 1.2267 0.084 Uiso 1 1 calc R
C16 C 0.7926(3) 0.4389(4) 1.1619(8) 0.087(2) Uani 1 1 d .
H16A H 0.7749 0.4209 1.2568 0.105 Uiso 1 1 calc R
C17 C 0.7776(3) 0.3957(3) 1.0425(9) 0.081(2) Uani 1 1 d .
H17A H 0.7490 0.3489 1.0571 0.097 Uiso 1 1 calc R
C18 C 0.8039(3) 0.4197(3) 0.8996(8) 0.0629(15) Uani 1 1 d .
C19 C 0.7907(3) 0.3776(3) 0.7752(9) 0.083(2) Uani 1 1 d .
H19A H 0.7625 0.3304 0.7851 0.100 Uiso 1 1 calc R
C20 C 0.8188(3) 0.4048(3) 0.6382(9) 0.091(2) Uani 1 1 d .
H20A H 0.8087 0.3759 0.5554 0.110 Uiso 1 1 calc R
C21 C 0.8638(3) 0.4773(3) 0.6180(7) 0.0711(16) Uani 1 1 d .
H21A H 0.8832 0.4940 0.5234 0.085 Uiso 1 1 calc R
C22 C 0.8786(2) 0.5223(2) 0.7371(5) 0.0481(12) Uani 1 1 d .
C23 C 0.8477(2) 0.4918(3) 0.8791(6) 0.0472(12) Uani 1 1 d .

loop_
_atom_site_aniso_label
_atom_site_aniso_U_11
_atom_site_aniso_U_22
_atom_site_aniso_U_33
_atom_site_aniso_U_23
_atom_site_aniso_U_13
_atom_site_aniso_U_12
Co1 0.0417(4) 0.0511(4) 0.0319(3) 0.0028(3) -0.0002(3) 0.0226(3)
I1 0.0675(3) 0.0948(3) 0.03592(19) 0.00985(18) 0.00475(17) 0.0356(2)
N1 0.040(2) 0.056(3) 0.039(2) 0.002(2) -0.0012(18) 0.028(2)
P1 0.0534(9) 0.0759(10) 0.0459(8) 0.0019(7) -0.0059(6) 0.0384(8)
P2 0.0439(8) 0.0640(9) 0.0420(7) 0.0033(6) 0.0017(6) 0.0273(7)
C1 0.067(4) 0.137(6) 0.071(4) -0.024(4) -0.026(3) 0.064(4)
C2 0.063(4) 0.104(5) 0.075(4) 0.002(3) 0.002(3) 0.060(4)
C3 0.086(5) 0.098(5) 0.115(6) 0.039(4) 0.003(4) 0.062(4)
C4 0.081(4) 0.105(5) 0.067(4) -0.009(3) -0.002(3) 0.064(4)
C5 0.048(4) 0.107(5) 0.075(4) 0.021(4) 0.006(3) 0.025(4)
C6 0.050(3) 0.080(4) 0.053(3) 0.012(3) -0.006(2) 0.037(3)
C7 0.048(3) 0.058(3) 0.050(3) 0.003(3) -0.007(2) 0.026(3)
C8 0.082(4) 0.062(4) 0.072(4) 0.007(3) -0.008(3) 0.027(4)
C9 0.097(6) 0.060(5) 0.118(7) 0.005(4) -0.015(5) 0.028(4)
C10 0.083(5) 0.070(5) 0.115(6) -0.019(4) -0.033(5) 0.042(4)
C11 0.066(4) 0.080(5) 0.074(4) -0.026(4) -0.021(3) 0.044(4)
C12 0.048(3) 0.051(3) 0.054(3) -0.011(3) -0.016(3) 0.027(3)
C13 0.051(3) 0.084(4) 0.032(3) -0.010(3) -0.006(2) 0.041(3)
C14 0.029(3) 0.061(3) 0.047(3) 0.010(3) -0.002(2) 0.020(3)
C15 0.051(3) 0.104(5) 0.053(3) 0.025(3) 0.006(3) 0.036(4)
C16 0.052(4) 0.104(6) 0.093(5) 0.061(5) 0.021(4) 0.029(4)
C17 0.045(4) 0.072(5) 0.114(6) 0.032(4) 0.000(4) 0.020(3)
C18 0.043(3) 0.048(4) 0.090(5) 0.008(3) -0.003(3) 0.017(3)
C19 0.063(4) 0.047(4) 0.125(6) 0.006(4) -0.005(4) 0.016(3)
C20 0.080(5) 0.064(5) 0.119(6) -0.036(4) -0.019(4) 0.027(4)
C21 0.068(4) 0.067(4) 0.071(4) -0.009(3) 0.001(3) 0.029(3)
C22 0.041(3) 0.051(3) 0.049(3) -0.003(2) -0.008(2) 0.021(3)
C23 0.035(3) 0.051(3) 0.056(3) 0.009(3) -0.003(2) 0.022(3)

loop_
_atom_type_symbol
_atom_type_description
_atom_type_scat_dispersion_real
_atom_type_scat_dispersion_imag
_atom_type_scat_source
C C 0.0033 0.0016 'International Tables Vol C Tables 4.2.6.8 and 6.1.1.4'
H H 0.0000 0.0000 'International Tables Vol C Tables 4.2.6.8 and 6.1.1.4'
N N 0.0061 0.0033 'International Tables Vol C Tables 4.2.6.8 and 6.1.1.4'
P P 0.1023 0.0942 'International Tables Vol C Tables 4.2.6.8 and 6.1.1.4'
Co Co 0.3494 0.9721 'International Tables Vol C Tables 4.2.6.8 and 6.1.1.4'
I I -0.4742 1.8119 'International Tables Vol C Tables 4.2.6.8 and 6.1.1.4'

loop_
_geom_angle_atom_site_label_1
_geom_angle_atom_site_label_2
_geom_angle_atom_site_label_3
_geom_angle
N1 Co1 C7 82.08(19)
N1 Co1 C22 83.46(18)
C7 Co1 C22 165.5(2)
N1 Co1 P1 91.97(11)
C7 Co1 P1 90.68(15)
C22 Co1 P1 89.52(14)
N1 Co1 P2 91.98(11)
C7 Co1 P2 89.77(15)
C22 Co1 P2 91.02(14)
P1 Co1 P2 176.05(6)
N1 Co1 I1 179.27(14)
C7 Co1 I1 97.29(15)
C22 Co1 I1 97.17(14)
P1 Co1 I1 88.42(4)
P2 Co1 I1 87.64(4)
C13 N1 C14 126.1(4)
C13 N1 Co1 117.2(3)
C14 N1 Co1 116.7(3)
C3 P1 C1 102.3(3)
C3 P1 C2 101.1(3)
C1 P1 C2 100.4(3)
C3 P1 Co1 117.8(2)
C1 P1 Co1 117.2(2)
C2 P1 Co1 115.27(18)
C4 P2 C6 103.4(3)
C4 P2 C5 103.2(3)
C6 P2 C5 100.5(3)
C4 P2 Co1 116.36(19)
C6 P2 Co1 113.85(17)
C5 P2 Co1 117.5(2)
C8 C7 C12 115.3(5)
C8 C7 Co1 133.3(4)
C12 C7 Co1 111.4(4)
C9 C8 C7 121.2(6)
C10 C9 C8 121.4(7)
C9 C10 C11 120.2(6)
C10 C11 C12 117.9(6)
C11 C12 C7 123.9(5)
C11 C12 C13 122.3(5)
C7 C12 C13 113.8(4)
N1 C13 C12 115.5(4)
C15 C14 C23 121.9(5)
C15 C14 N1 126.4(5)
C23 C14 N1 111.7(4)
C14 C15 C16 117.5(6)
C17 C16 C15 121.6(6)
C16 C17 C18 121.4(6)
C17 C18 C19 123.5(6)
C17 C18 C23 118.6(6)
C19 C18 C23 117.9(6)
C20 C19 C18 120.2(6)
C19 C20 C21 121.9(6)
C22 C21 C20 120.9(6)
C21 C22 C23 115.6(5)
C21 C22 Co1 133.8(4)
C23 C22 Co1 110.5(3)
C14 C23 C18 118.9(5)
C14 C23 C22 117.6(4)
C18 C23 C22 123.4(5)

loop_
_geom_bond_atom_site_label_1
_geom_bond_atom_site_label_2
_geom_bond_distance
Co1 N1 1.907(4)
Co1 C7 1.977(5)
Co1 C22 1.987(5)
Co1 P1 2.2209(15)
Co1 P2 2.2288(14)
Co1 I1 2.6207(9)
N1 C13 1.300(6)
N1 C14 1.424(6)
P1 C3 1.810(6)
P1 C1 1.815(5)
P1 C2 1.816(5)
P2 C4 1.809(5)
P2 C6 1.812(5)
P2 C5 1.825(5)
C7 C8 1.397(7)
C7 C12 1.406(7)
C8 C9 1.396(8)
C9 C10 1.368(9)
C10 C11 1.377(8)
C11 C12 1.404(7)
C12 C13 1.421(7)
C14 C15 1.380(6)
C14 C23 1.403(6)
C15 C16 1.420(8)
C16 C17 1.359(9)
C17 C18 1.384(8)
C18 C19 1.385(8)
C18 C23 1.430(7)
C19 C20 1.361(9)
C20 C21 1.438(8)
C21 C22 1.382(7)
C22 C23 1.432(6)

loop_
_platon_squeeze_void_nr
_platon_squeeze_void_average_x
_platon_squeeze_void_average_y
_platon_squeeze_void_average_z
_platon_squeeze_void_volume
_platon_squeeze_void_count_electrons
1 0.000 0.000 -0.046 344.9 64.7
2 0.667 0.333 0.471 36.3 -2.7
3 0.333 0.667 0.529 36.3 -2.7
